data_1521200
loop_
_publ_author_name
'Idemoto, Y.'
'Izumi, F.'
'Santoro, A.'
'Huang, Q.'
'Matsuzawa, M.'
'Koura, N.'

_publ_section_title
;
 Effects of Sr substitution on the Tc and crystal structure of Tl2 (Ba1-x
 Srx)2 Ca2 Cu3 Oy
;
_journal_name_full
;
High Temperature Superconductor and Novel Inorganic Materials
;
_journal_page_first 129
_journal_page_last 132
_journal_volume 62
_journal_year 1999
_chemical_formula_sum 'Ba1.5 Ca2 Cu3 O9.784 Sr0.5 Tl1.81'
_chemical_name_systematic 'Tl1.810 (Ba0.75 Sr0.25)2 Ca2 Cu3 O9.784'
_space_group_IT_number 139
_symmetry_space_group_name_Hall '-I 4 2'
_symmetry_space_group_name_H-M 'I 4/m m m'
_cell_angle_alpha 90
_cell_angle_beta 90
_cell_angle_gamma 90
_cell_formula_units_Z 2
_cell_length_a 3.84615
_cell_length_b 3.84615
_cell_length_c 35.4424
_cell_volume 524.295
_citation_journal_id_ASTM NSSTFF
_cod_data_source_file Idemoto_NSSTFF_1999_561.cif
_cod_data_source_block Ba1.5Ca2Cu3O9.784Sr0.5Tl1.81
_cod_original_cell_volume 524.2948
_cod_database_code 1521200

loop_
_symmetry_equiv_pos_as_xyz
x,y,z
-y,x,z
-x,-y,z
y,-x,z
x,-y,-z
y,x,-z
-x,y,-z
-y,-x,-z
-x,-y,-z
y,-x,-z
x,y,-z
-y,x,-z
-x,y,z
-y,-x,z
x,-y,z
y,x,z
x+1/2,y+1/2,z+1/2
-y+1/2,x+1/2,z+1/2
-x+1/2,-y+1/2,z+1/2
y+1/2,-x+1/2,z+1/2
x+1/2,-y+1/2,-z+1/2
y+1/2,x+1/2,-z+1/2
-x+1/2,y+1/2,-z+1/2
-y+1/2,-x+1/2,-z+1/2
-x+1/2,-y+1/2,-z+1/2
y+1/2,-x+1/2,-z+1/2
x+1/2,y+1/2,-z+1/2
-y+1/2,x+1/2,-z+1/2
-x+1/2,y+1/2,z+1/2
-y+1/2,-x+1/2,z+1/2
x+1/2,-y+1/2,z+1/2
y+1/2,x+1/2,z+1/2

loop_
_atom_site_label
_atom_site_type_symbol
_atom_site_fract_x
_atom_site_fract_y
_atom_site_fract_z
_atom_site_occupancy
_atom_site_U_iso_or_equiv
O3 O-2 0.5 0.5 0.16437 1 0.0
O1 O-2 0.5 0 0 1 0.0
Sr1 Sr+2 0 0 0.14505 0.25 0.0
O2 O-2 0.5 0 0.08885 1 0.0
Cu2 Cu+2 0.5 0.5 0.09054 1 0.0
Tl1 Tl+3 0.5 0.5 0.22014 0.905 0.0
Ca1 Ca+2 0 0 0.04616 1 0.0
O4 O-2 0.608 0.5 0.276 0.223 0.0
Ba1 Ba+2 0 0 0.14505 0.75 0.0
Cu1 Cu+2 0.5 0.5 0 1 0.0
